data_1505370
loop_
_publ_author_name
'Chen, Yunfeng'
'She, Nengfang'
'Meng, Xianggao'
'Yin, Guodong'
'Wu, Anxin'
'Isaacs, Lyle'

_publ_section_title
;
 Chiral molecular clips control orthogonal crystalline organization.
;
_journal_issue 10
_journal_name_full 'Organic letters'
_journal_page_first 1899
_journal_page_last 1902
_journal_paper_doi 10.1021/ol0704340
_journal_volume 9
_journal_year 2007
_chemical_formula_sum 'C32 H33 N5 O8'
_chemical_formula_weight 615.63
_chemical_name_systematic
; 
 ? 
;
_space_group_IT_number 14
_symmetry_cell_setting monoclinic
_symmetry_space_group_name_Hall '-P 2ybc'
_symmetry_space_group_name_H-M 'P 1 21/c 1'
_atom_sites_solution_hydrogens geom
_atom_sites_solution_primary direct
_atom_sites_solution_secondary difmap
_audit_creation_method SHELXL-97
_cell_angle_alpha 90.00
_cell_angle_beta 105.316(7)
_cell_angle_gamma 90.00
_cell_formula_units_Z 4
_cell_length_a 12.683(5)
_cell_length_b 21.153(8)
_cell_length_c 12.275(5)
_cell_measurement_reflns_used 2005
_cell_measurement_temperature 292(2)
_cell_measurement_theta_max 20.78
_cell_measurement_theta_min 2.27
_cell_volume 3176(2)
_computing_cell_refinement 'Bruker SMART'
_computing_data_collection 'Bruker SMART'
_computing_data_reduction 'Bruker SAINT'
_computing_molecular_graphics 'Bruker SHELXTL'
_computing_publication_material 'Bruker SHELXTL'
_computing_structure_refinement 'SHELXL-97 (Sheldrick, 1997)'
_computing_structure_solution 'SHELXS-97 (Sheldrick, 1990)'
_diffrn_ambient_temperature 292(2)
_diffrn_measured_fraction_theta_full 0.978
_diffrn_measured_fraction_theta_max 0.978
_diffrn_measurement_device_type 'CCD area detector'
_diffrn_measurement_method 'phi and omega scans'
_diffrn_radiation_monochromator graphite
_diffrn_radiation_source 'fine-focus sealed tube'
_diffrn_radiation_type MoK\a
_diffrn_radiation_wavelength 0.71073
_diffrn_reflns_av_R_equivalents 0.0797
_diffrn_reflns_av_sigmaI/netI 0.1067
_diffrn_reflns_limit_h_max 15
_diffrn_reflns_limit_h_min -14
_diffrn_reflns_limit_k_max 25
_diffrn_reflns_limit_k_min -9
_diffrn_reflns_limit_l_max 14
_diffrn_reflns_limit_l_min -14
_diffrn_reflns_number 12423
_diffrn_reflns_theta_full 25.00
_diffrn_reflns_theta_max 25.00
_diffrn_reflns_theta_min 1.92
_exptl_absorpt_coefficient_mu 0.094
_exptl_absorpt_correction_T_max 0.9814
_exptl_absorpt_correction_T_min 0.9723
_exptl_absorpt_correction_type multi-scan
_exptl_absorpt_process_details 'SADABS, (Sheldrick, 2001)'
_exptl_crystal_colour colorless
_exptl_crystal_density_diffrn 1.287
_exptl_crystal_density_meas 0
_exptl_crystal_density_method 'not measured'
_exptl_crystal_description block
_exptl_crystal_F_000 1296
_exptl_crystal_size_max 0.30
_exptl_crystal_size_mid 0.30
_exptl_crystal_size_min 0.20
_refine_diff_density_max 0.323
_refine_diff_density_min -0.221
_refine_diff_density_rms 0.056
_refine_ls_extinction_expression Fc^*^=kFc[1+0.001xFc^2^\l^3^/sin(2\q)]^-1/4^
_refine_ls_extinction_method SHELXL
_refine_ls_goodness_of_fit_ref 1.028
_refine_ls_hydrogen_treatment constr
_refine_ls_matrix_type full
_refine_ls_number_parameters 452
_refine_ls_number_reflns 5475
_refine_ls_number_restraints 60
_refine_ls_restrained_S_all 1.038
_refine_ls_R_factor_all 0.1520
_refine_ls_R_factor_gt 0.0769
_refine_ls_shift/su_max 0.001
_refine_ls_shift/su_mean 0.000
_refine_ls_structure_factor_coef Fsqd
_refine_ls_weighting_details 'calc w=1/[\s^2^(Fo^2^)+(0.1226P)^2^] where P=(Fo^2^+2Fc^2^)/3'
_refine_ls_weighting_scheme calc
_refine_ls_wR_factor_gt 0.2026
_refine_ls_wR_factor_ref 0.2328
_reflns_number_gt 3021
_reflns_number_total 5475
_reflns_threshold_expression >2sigma(I)
_cod_data_source_file ol0704340si20070220_063540.cif
_cod_data_source_block compound4
_cod_depositor_comments
;
The following automatic conversions were performed:

'_symmetry_cell_setting' value 'Monoclinic' changed to 'monoclinic'
according to /home/saulius/struct/CIF-dictionaries/cif_core.dic
dictionary named 'cif_core.dic' version 2.4.1 from 2010-06-29.

Automatic conversion script
Id: cif_fix_values 1715 2011-07-08 13:25:40Z adriana 
;
_cod_original_sg_symbol_H-M P2(1)/c
_cod_database_code 1505370

loop_
_symmetry_equiv_pos_as_xyz
'x, y, z'
'-x, y+1/2, -z+1/2'
'-x, -y, -z'
'x, -y-1/2, z-1/2'

loop_
_atom_site_label
_atom_site_type_symbol
_atom_site_fract_x
_atom_site_fract_y
_atom_site_fract_z
_atom_site_U_iso_or_equiv
_atom_site_adp_type
_atom_site_occupancy
_atom_site_symmetry_multiplicity
_atom_site_calc_flag
_atom_site_refinement_flags
_atom_site_disorder_assembly
_atom_site_disorder_group
C1 C 0.0707(5) 0.6476(2) 0.1166(5) 0.119(2) Uani 1 1 d . . .
H1A H 0.0929 0.6765 0.0666 0.179 Uiso 1 1 calc R . .
H1B H 0.0682 0.6693 0.1845 0.179 Uiso 1 1 calc R . .
H1C H -0.0005 0.6312 0.0802 0.179 Uiso 1 1 calc R . .
C2 C 0.1465(3) 0.55406(16) 0.0598(3) 0.0628(10) Uani 1 1 d . . .
C3 C 0.0862(4) 0.55906(19) -0.0498(4) 0.0824(13) Uani 1 1 d . . .
H3 H 0.0388 0.5931 -0.0712 0.099 Uiso 1 1 calc R . .
C4 C 0.0939(4) 0.5155(2) -0.1281(4) 0.0822(14) Uani 1 1 d . . .
H4 H 0.0514 0.5194 -0.2021 0.099 Uiso 1 1 calc R . .
C5 C 0.1657(4) 0.46474(18) -0.0975(3) 0.0710(11) Uani 1 1 d . . .
C6 C 0.2283(3) 0.45787(15) 0.0140(3) 0.0551(9) Uani 1 1 d . . .
C7 C 0.2182(3) 0.50259(14) 0.0940(3) 0.0523(9) Uani 1 1 d . . .
C8 C 0.1420(8) 0.4303(3) -0.2885(4) 0.176(4) Uani 1 1 d . . .
H8A H 0.0636 0.4283 -0.3106 0.264 Uiso 1 1 calc R . .
H8B H 0.1711 0.3987 -0.3287 0.264 Uiso 1 1 calc R . .
H8C H 0.1653 0.4714 -0.3059 0.264 Uiso 1 1 calc R . .
C9 C 0.2860(3) 0.49905(14) 0.2152(3) 0.0548(9) Uani 1 1 d . . .
H9A H 0.3622 0.5050 0.2165 0.066 Uiso 1 1 calc R . .
H9B H 0.2653 0.5339 0.2566 0.066 Uiso 1 1 calc R . .
C10 C 0.3075(3) 0.40282(16) 0.0449(3) 0.0586(10) Uani 1 1 d . . .
H10A H 0.3010 0.3770 -0.0219 0.070 Uiso 1 1 calc R . .
H10B H 0.3813 0.4194 0.0671 0.070 Uiso 1 1 calc R . .
C11 C 0.1967(3) 0.43112(14) 0.3285(2) 0.0447(8) Uani 1 1 d . . .
C12 C 0.2185(3) 0.31415(14) 0.1182(3) 0.0533(9) Uani 1 1 d . . .
C13 C 0.3259(3) 0.38182(14) 0.2520(3) 0.0490(8) Uani 1 1 d . . .
C14 C 0.4519(3) 0.38359(17) 0.2904(3) 0.0635(10) Uani 1 1 d . A .
C15' C 0.6093(6) 0.4388(6) 0.3776(12) 0.059(3) Uani 0.38 1 d PDU A 2
H15A H 0.6514 0.4041 0.4194 0.071 Uiso 0.38 1 calc PR A 2
H15B H 0.6260 0.4424 0.3052 0.071 Uiso 0.38 1 calc PR A 2
C16' C 0.6344(9) 0.4986(6) 0.4420(14) 0.070(4) Uani 0.38 1 d PDU A 2
H16A H 0.5919 0.5323 0.3995 0.106 Uiso 0.38 1 calc PR A 2
H16B H 0.7108 0.5081 0.4551 0.106 Uiso 0.38 1 calc PR A 2
H16C H 0.6169 0.4943 0.5130 0.106 Uiso 0.38 1 calc PR A 2
C20' C 0.5532(13) 0.3104(11) 0.617(2) 0.111(6) Uani 0.33 1 d PDU B 2
H20A H 0.5668 0.2941 0.5492 0.166 Uiso 0.33 1 calc PR B 2
H20B H 0.6011 0.2901 0.6815 0.166 Uiso 0.33 1 calc PR B 2
H20C H 0.5662 0.3552 0.6215 0.166 Uiso 0.33 1 calc PR B 2
C19' C 0.4383(12) 0.2978(8) 0.6165(9) 0.074(5) Uani 0.33 1 d PDU B 2
H19A H 0.4171 0.3215 0.6750 0.089 Uiso 0.33 1 calc PR B 2
H19B H 0.4256 0.2531 0.6256 0.089 Uiso 0.33 1 calc PR B 2
C15 C 0.6069(7) 0.4343(8) 0.4233(13) 0.136(6) Uani 0.62 1 d PDU A 1
H15C H 0.6197 0.4219 0.5018 0.163 Uiso 0.62 1 calc PR A 1
H15D H 0.6521 0.4085 0.3882 0.163 Uiso 0.62 1 calc PR A 1
C16 C 0.630(2) 0.5026(9) 0.413(2) 0.212(11) Uani 0.62 1 d PDU A 1
H16D H 0.6185 0.5135 0.3353 0.318 Uiso 0.62 1 calc PR A 1
H16E H 0.7045 0.5113 0.4533 0.318 Uiso 0.62 1 calc PR A 1
H16F H 0.5820 0.5272 0.4455 0.318 Uiso 0.62 1 calc PR A 1
C19 C 0.4644(9) 0.2822(4) 0.5819(7) 0.100(3) Uani 0.67 1 d PDU B 1
H19C H 0.4312 0.2462 0.6090 0.120 Uiso 0.67 1 calc PR B 1
H19D H 0.5196 0.2671 0.5466 0.120 Uiso 0.67 1 calc PR B 1
C20 C 0.5121(15) 0.3258(6) 0.6746(9) 0.180(6) Uani 0.67 1 d PDU B 1
H20D H 0.5415 0.3620 0.6454 0.269 Uiso 0.67 1 calc PR B 1
H20E H 0.5695 0.3048 0.7294 0.269 Uiso 0.67 1 calc PR B 1
H20F H 0.4567 0.3393 0.7096 0.269 Uiso 0.67 1 calc PR B 1
C17 C 0.2706(3) 0.33145(14) 0.3132(3) 0.0530(9) Uani 1 1 d . . .
C18 C 0.3519(4) 0.29138(19) 0.4034(3) 0.0674(11) Uani 1 1 d . B .
C21 C 0.1160(3) 0.34110(15) 0.4075(3) 0.0565(9) Uani 1 1 d . . .
H21A H 0.0946 0.3719 0.4561 0.068 Uiso 1 1 calc R . .
H21B H 0.1477 0.3053 0.4540 0.068 Uiso 1 1 calc R . .
C22 C 0.1299(4) 0.24724(16) 0.2342(3) 0.0687(11) Uani 1 1 d . . .
H22A H 0.1576 0.2241 0.3042 0.082 Uiso 1 1 calc R . .
H22B H 0.1173 0.2169 0.1729 0.082 Uiso 1 1 calc R . .
C23 C 0.0223(3) 0.27667(15) 0.2353(3) 0.0609(10) Uani 1 1 d . . .
C24 C 0.0141(3) 0.31898(15) 0.3195(3) 0.0538(9) Uani 1 1 d . . .
C25 C -0.0892(4) 0.34092(18) 0.3238(3) 0.0694(11) Uani 1 1 d . . .
C26 C -0.1834(4) 0.3203(2) 0.2424(4) 0.0940(14) Uani 1 1 d . . .
H26 H -0.2519 0.3341 0.2463 0.113 Uiso 1 1 calc R . .
C27 C -0.1751(5) 0.2805(2) 0.1588(4) 0.0962(15) Uani 1 1 d . . .
H27 H -0.2377 0.2679 0.1044 0.115 Uiso 1 1 calc R . .
C28 C -0.0736(5) 0.2584(2) 0.1540(3) 0.0839(14) Uani 1 1 d . . .
H28 H -0.0687 0.2312 0.0962 0.101 Uiso 1 1 calc R . .
C29 C -0.1022(4) 0.3837(2) 0.4127(4) 0.0686(11) Uani 1 1 d . . .
C30 C -0.1071(4) 0.4159(3) 0.4784(5) 0.1000(16) Uani 1 1 d . . .
H30 H -0.1113 0.4439 0.5356 0.120 Uiso 1 1 calc R . .
C31 C 0.4056(8) 0.6121(4) 0.0023(9) 0.180(4) Uani 1 1 d . . .
H31A H 0.3642 0.5890 -0.0622 0.270 Uiso 1 1 calc R . .
H31B H 0.4495 0.6434 -0.0217 0.270 Uiso 1 1 calc R . .
H31C H 0.3565 0.6325 0.0388 0.270 Uiso 1 1 calc R . .
C32 C 0.4709(7) 0.5719(5) 0.0752(8) 0.146(3) Uani 1 1 d . . .
N1 N 0.2765(2) 0.44049(11) 0.2743(2) 0.0495(7) Uani 1 1 d . . .
N2 N 0.2910(3) 0.36280(12) 0.1351(2) 0.0532(7) Uani 1 1 d . . .
N3 N 0.1993(2) 0.36912(11) 0.3605(2) 0.0479(7) Uani 1 1 d . . .
N4 N 0.2138(3) 0.29151(12) 0.2214(2) 0.0563(8) Uani 1 1 d . . .
N5 N 0.5290(7) 0.5334(5) 0.1362(7) 0.192(4) Uani 1 1 d . . .
O1 O 0.1462(3) 0.59741(12) 0.1433(3) 0.0938(11) Uani 1 1 d . . .
O2 O 0.1798(3) 0.41944(13) -0.1731(2) 0.0930(11) Uani 1 1 d . . .
O3 O 0.1352(2) 0.47090(10) 0.34909(18) 0.0571(7) Uani 1 1 d . . .
O4 O 0.1682(2) 0.29348(11) 0.0264(2) 0.0688(8) Uani 1 1 d . . .
O5 O 0.5069(3) 0.34730(17) 0.2564(3) 0.1088(12) Uani 1 1 d . . .
O6 O 0.4887(2) 0.42821(15) 0.3619(3) 0.0967(11) Uani 1 1 d D . .
O7 O 0.3812(4) 0.24055(16) 0.3861(3) 0.1166(14) Uani 1 1 d . . .
O8 O 0.3794(3) 0.32091(13) 0.5001(2) 0.1001(12) Uani 1 1 d D . .

loop_
_atom_site_aniso_label
_atom_site_aniso_U_11
_atom_site_aniso_U_22
_atom_site_aniso_U_33
_atom_site_aniso_U_23
_atom_site_aniso_U_13
_atom_site_aniso_U_12
C1 0.131(5) 0.081(3) 0.146(5) 0.007(3) 0.038(4) 0.052(3)
C2 0.056(2) 0.048(2) 0.081(2) 0.0108(18) 0.0135(19) 0.0046(17)
C3 0.083(3) 0.061(2) 0.093(3) 0.024(2) 0.006(2) 0.011(2)
C4 0.082(3) 0.075(3) 0.071(2) 0.020(2) -0.013(2) 0.003(2)
C5 0.082(3) 0.065(2) 0.060(2) 0.0073(18) 0.008(2) -0.009(2)
C6 0.057(2) 0.0486(18) 0.0568(19) 0.0084(15) 0.0098(16) -0.0005(17)
C7 0.049(2) 0.0417(17) 0.0651(19) 0.0074(15) 0.0122(16) -0.0037(15)
C8 0.340(13) 0.100(4) 0.062(3) 0.009(3) 0.006(4) -0.009(6)
C9 0.060(2) 0.0405(17) 0.0602(19) -0.0027(14) 0.0084(16) -0.0038(16)
C10 0.069(3) 0.054(2) 0.0541(18) 0.0003(15) 0.0180(17) 0.0013(18)
C11 0.042(2) 0.0421(18) 0.0444(16) -0.0039(13) 0.0014(14) 0.0043(15)
C12 0.065(2) 0.0368(17) 0.0597(19) -0.0026(14) 0.0188(17) 0.0087(17)
C13 0.050(2) 0.0420(17) 0.0532(17) 0.0023(13) 0.0095(15) 0.0070(15)
C14 0.062(3) 0.055(2) 0.068(2) 0.0022(17) 0.0079(19) 0.014(2)
C15' 0.037(5) 0.063(6) 0.063(6) -0.018(5) -0.010(4) 0.005(5)
C16' 0.016(5) 0.078(8) 0.097(7) -0.060(6) -0.021(5) 0.000(5)
C20' 0.081(11) 0.112(12) 0.125(14) 0.010(10) 0.003(10) 0.002(10)
C19' 0.078(9) 0.071(8) 0.067(8) 0.001(6) 0.010(7) 0.016(6)
C15 0.098(8) 0.147(9) 0.150(10) -0.002(8) 0.009(6) 0.003(6)
C16 0.184(17) 0.209(16) 0.224(18) 0.008(13) 0.019(13) -0.012(13)
C19 0.094(7) 0.105(6) 0.080(5) 0.009(4) -0.016(4) 0.025(5)
C20 0.197(13) 0.175(10) 0.104(8) -0.009(7) -0.072(8) 0.025(10)
C17 0.062(2) 0.0413(17) 0.0557(18) 0.0022(14) 0.0161(16) 0.0091(16)
C18 0.070(3) 0.061(2) 0.069(2) 0.0133(19) 0.015(2) 0.014(2)
C21 0.066(3) 0.0507(19) 0.0562(18) 0.0059(15) 0.0213(17) 0.0071(17)
C22 0.096(3) 0.0419(19) 0.072(2) -0.0060(17) 0.029(2) -0.008(2)
C23 0.075(3) 0.0431(18) 0.067(2) 0.0011(16) 0.0222(19) -0.0076(19)
C24 0.056(2) 0.0464(18) 0.0579(19) 0.0099(14) 0.0133(16) -0.0017(17)
C25 0.068(3) 0.062(2) 0.075(2) 0.0078(19) 0.015(2) 0.003(2)
C26 0.071(3) 0.101(3) 0.104(3) -0.006(3) 0.012(3) -0.004(3)
C27 0.081(4) 0.096(3) 0.099(3) -0.009(3) 0.001(3) -0.015(3)
C28 0.105(4) 0.067(3) 0.076(2) -0.011(2) 0.017(3) -0.022(3)
C29 0.060(3) 0.072(3) 0.074(2) 0.007(2) 0.018(2) 0.016(2)
C30 0.078(4) 0.114(4) 0.104(4) -0.009(3) 0.017(3) 0.029(3)
C31 0.127(7) 0.200(8) 0.230(9) 0.107(7) 0.075(6) 0.044(6)
C32 0.101(6) 0.211(9) 0.137(6) 0.017(6) 0.052(5) -0.043(6)
N1 0.0540(19) 0.0381(14) 0.0573(15) 0.0008(11) 0.0162(13) 0.0054(13)
N2 0.064(2) 0.0426(14) 0.0520(15) 0.0011(11) 0.0141(13) 0.0017(14)
N3 0.0490(17) 0.0420(14) 0.0513(14) 0.0029(11) 0.0107(12) 0.0022(12)
N4 0.074(2) 0.0389(14) 0.0585(16) -0.0033(12) 0.0228(15) -0.0055(14)
N5 0.139(7) 0.283(10) 0.151(6) 0.046(6) 0.035(5) -0.052(6)
O1 0.115(3) 0.0572(16) 0.105(2) 0.0012(15) 0.0211(19) 0.0331(17)
O2 0.135(3) 0.0811(18) 0.0546(15) -0.0009(13) 0.0096(16) 0.0005(19)
O3 0.0545(16) 0.0499(13) 0.0651(14) -0.0055(11) 0.0123(11) 0.0112(12)
O4 0.087(2) 0.0552(14) 0.0598(14) -0.0140(11) 0.0111(13) -0.0071(13)
O5 0.059(2) 0.111(2) 0.149(3) -0.035(2) 0.0144(19) 0.0232(19)
O6 0.0400(17) 0.108(2) 0.127(2) -0.046(2) -0.0030(16) -0.0014(16)
O7 0.146(4) 0.083(2) 0.113(2) 0.0217(18) 0.022(2) 0.068(2)
O8 0.112(3) 0.0798(19) 0.0768(19) 0.0128(15) -0.0298(17) 0.0158(18)

loop_
_atom_type_symbol
_atom_type_description
_atom_type_scat_dispersion_real
_atom_type_scat_dispersion_imag
_atom_type_scat_source
C C 0.0033 0.0016 'International Tables Vol C Tables 4.2.6.8 and 6.1.1.4'
H H 0.0000 0.0000 'International Tables Vol C Tables 4.2.6.8 and 6.1.1.4'
N N 0.0061 0.0033 'International Tables Vol C Tables 4.2.6.8 and 6.1.1.4'
O O 0.0106 0.0060 'International Tables Vol C Tables 4.2.6.8 and 6.1.1.4'

loop_
_geom_angle_atom_site_label_1
_geom_angle_atom_site_label_2
_geom_angle_atom_site_label_3
_geom_angle
O1 C1 H1A 109.5
O1 C1 H1B 109.5
H1A C1 H1B 109.5
O1 C1 H1C 109.5
H1A C1 H1C 109.5
H1B C1 H1C 109.5
C3 C2 O1 124.9(4)
C3 C2 C7 120.2(4)
O1 C2 C7 114.9(3)
C4 C3 C2 121.3(4)
C4 C3 H3 119.3
C2 C3 H3 119.3
C3 C4 C5 119.9(3)
C3 C4 H4 120.1
C5 C4 H4 120.1
O2 C5 C4 123.1(3)
O2 C5 C6 116.5(4)
C4 C5 C6 120.4(4)
C7 C6 C5 119.0(3)
C7 C6 C10 121.5(3)
C5 C6 C10 119.5(3)
C6 C7 C2 119.1(3)
C6 C7 C9 121.7(3)
C2 C7 C9 119.1(3)
O2 C8 H8A 109.5
O2 C8 H8B 109.5
H8A C8 H8B 109.5
O2 C8 H8C 109.5
H8A C8 H8C 109.5
H8B C8 H8C 109.5
N1 C9 C7 115.6(3)
N1 C9 H9A 108.4
C7 C9 H9A 108.4
N1 C9 H9B 108.4
C7 C9 H9B 108.4
H9A C9 H9B 107.4
N2 C10 C6 114.7(3)
N2 C10 H10A 108.6
C6 C10 H10A 108.6
N2 C10 H10B 108.6
C6 C10 H10B 108.6
H10A C10 H10B 107.6
O3 C11 N1 126.8(3)
O3 C11 N3 124.8(3)
N1 C11 N3 108.4(3)
O4 C12 N2 125.4(3)
O4 C12 N4 126.1(3)
N2 C12 N4 108.4(3)
N2 C13 N1 113.1(2)
N2 C13 C14 109.4(3)
N1 C13 C14 112.8(3)
N2 C13 C17 103.2(2)
N1 C13 C17 102.7(3)
C14 C13 C17 115.3(3)
O5 C14 O6 125.0(4)
O5 C14 C13 122.4(3)
O6 C14 C13 112.6(3)
C16' C15' O6 105.2(8)
C16' C15' H15A 110.7
O6 C15' H15A 110.7
C16' C15' H15B 110.7
O6 C15' H15B 110.7
H15A C15' H15B 108.8
C15' C16' H16A 109.5
C15' C16' H16B 109.5
H16A C16' H16B 109.5
C15' C16' H16C 109.5
H16A C16' H16C 109.5
H16B C16' H16C 109.5
C19' C20' H20A 109.5
C19' C20' H20B 109.5
H20A C20' H20B 109.5
C19' C20' H20C 109.5
H20A C20' H20C 109.5
H20B C20' H20C 109.5
C20' C19' O8 100.9(12)
C20' C19' H19A 111.6
O8 C19' H19A 111.6
C20' C19' H19B 111.6
O8 C19' H19B 111.6
H19A C19' H19B 109.4
C16 C15 O6 103.6(13)
C16 C15 H15C 111.0
O6 C15 H15C 111.0
C16 C15 H15D 111.0
O6 C15 H15D 111.0
H15C C15 H15D 109.0
C20 C19 O8 104.6(7)
C20 C19 H19C 110.8
O8 C19 H19C 110.8
C20 C19 H19D 110.8
O8 C19 H19D 110.8
H19C C19 H19D 108.9
N3 C17 N4 113.8(3)
N3 C17 C18 112.6(3)
N4 C17 C18 109.8(3)
N3 C17 C13 103.0(2)
N4 C17 C13 102.6(2)
C18 C17 C13 114.5(3)
O7 C18 O8 125.5(4)
O7 C18 C17 123.6(4)
O8 C18 C17 110.8(3)
N3 C21 C24 114.4(3)
N3 C21 H21A 108.7
C24 C21 H21A 108.7
N3 C21 H21B 108.7
C24 C21 H21B 108.7
H21A C21 H21B 107.6
N4 C22 C23 115.2(3)
N4 C22 H22A 108.5
C23 C22 H22A 108.5
N4 C22 H22B 108.5
C23 C22 H22B 108.5
H22A C22 H22B 107.5
C24 C23 C28 118.8(4)
C24 C23 C22 121.3(3)
C28 C23 C22 119.8(4)
C23 C24 C25 119.6(3)
C23 C24 C21 120.6(4)
C25 C24 C21 119.8(3)
C24 C25 C26 119.7(4)
C24 C25 C29 121.6(4)
C26 C25 C29 118.7(4)
C27 C26 C25 120.7(5)
C27 C26 H26 119.7
C25 C26 H26 119.7
C26 C27 C28 120.0(5)
C26 C27 H27 120.0
C28 C27 H27 120.0
C27 C28 C23 121.1(4)
C27 C28 H28 119.4
C23 C28 H28 119.4
C30 C29 C25 176.8(6)
C29 C30 H30 180.0
C32 C31 H31A 109.5
C32 C31 H31B 109.5
H31A C31 H31B 109.5
C32 C31 H31C 109.5
H31A C31 H31C 109.5
H31B C31 H31C 109.5
N5 C32 C31 176.5(11)
C11 N1 C13 112.4(3)
C11 N1 C9 122.5(3)
C13 N1 C9 122.5(3)
C12 N2 C13 112.4(3)
C12 N2 C10 123.5(3)
C13 N2 C10 121.9(3)
C11 N3 C17 112.7(3)
C11 N3 C21 122.6(3)
C17 N3 C21 122.3(3)
C12 N4 C17 112.5(3)
C12 N4 C22 122.4(3)
C17 N4 C22 121.4(3)
C2 O1 C1 117.6(4)
C5 O2 C8 120.0(4)
C14 O6 C15 122.7(7)
C14 O6 C15' 111.6(5)
C15 O6 C15' 22.1(8)
C18 O8 C19 108.6(4)
C18 O8 C19' 130.8(8)
C19 O8 C19' 26.4(6)

loop_
_geom_bond_atom_site_label_1
_geom_bond_atom_site_label_2
_geom_bond_distance
C1 O1 1.409(5)
C1 H1A 0.9600
C1 H1B 0.9600
C1 H1C 0.9600
C2 C3 1.365(6)
C2 O1 1.377(4)
C2 C7 1.409(5)
C3 C4 1.354(6)
C3 H3 0.9300
C4 C5 1.393(6)
C4 H4 0.9300
C5 O2 1.378(5)
C5 C6 1.396(5)
C6 C7 1.393(5)
C6 C10 1.519(5)
C7 C9 1.511(5)
C8 O2 1.390(5)
C8 H8A 0.9600
C8 H8B 0.9600
C8 H8C 0.9600
C9 N1 1.457(4)
C9 H9A 0.9700
C9 H9B 0.9700
C10 N2 1.453(4)
C10 H10A 0.9700
C10 H10B 0.9700
C11 O3 1.219(4)
C11 N1 1.363(4)
C11 N3 1.367(4)
C12 O4 1.220(4)
C12 N2 1.359(4)
C12 N4 1.370(4)
C13 N2 1.442(4)
C13 N1 1.449(4)
C13 C14 1.543(5)
C13 C17 1.572(5)
C14 O5 1.184(5)
C14 O6 1.289(4)
C15' C16' 1.482(8)
C15' O6 1.508(8)
C15' H15A 0.9700
C15' H15B 0.9700
C16' H16A 0.9600
C16' H16B 0.9600
C16' H16C 0.9600
C20' C19' 1.478(10)
C20' H20A 0.9600
C20' H20B 0.9600
C20' H20C 0.9600
C19' O8 1.509(8)
C19' H19A 0.9700
C19' H19B 0.9700
C15 C16 1.486(9)
C15 O6 1.496(8)
C15 H15C 0.9700
C15 H15D 0.9700
C16 H16D 0.9600
C16 H16E 0.9600
C16 H16F 0.9600
C19 C20 1.465(8)
C19 O8 1.507(6)
C19 H19C 0.9700
C19 H19D 0.9700
C20 H20D 0.9600
C20 H20E 0.9600
C20 H20F 0.9600
C17 N3 1.438(4)
C17 N4 1.440(4)
C17 C18 1.550(5)
C18 O7 1.175(4)
C18 O8 1.304(5)
C21 N3 1.456(5)
C21 C24 1.522(5)
C21 H21A 0.9700
C21 H21B 0.9700
C22 N4 1.456(5)
C22 C23 1.504(6)
C22 H22A 0.9700
C22 H22B 0.9700
C23 C24 1.391(5)
C23 C28 1.409(6)
C24 C25 1.405(6)
C25 C26 1.409(6)
C25 C29 1.460(6)
C26 C27 1.353(7)
C26 H26 0.9300
C27 C28 1.384(7)
C27 H27 0.9300
C28 H28 0.9300
C29 C30 1.070(6)
C30 H30 0.9300
C31 C32 1.348(11)
C31 H31A 0.9600
C31 H31B 0.9600
C31 H31C 0.9600
C32 N5 1.214(11)

loop_
_geom_hbond_atom_site_label_D
_geom_hbond_atom_site_label_H
_geom_hbond_atom_site_label_A
_geom_hbond_distance_DH
_geom_hbond_distance_HA
_geom_hbond_distance_DA
_geom_hbond_angle_DHA
_geom_hbond_site_symmetry_A
C16 H16D N5 0.96 2.44 3.37(2) 161.7 .
C30 H30 O3 0.93 2.36 3.277(7) 168.7 3_566
C21 H21B O4 0.97 2.26 3.188(4) 160.2 4_566
C4 H4 O3 0.93 2.58 3.424(5) 151.6 3_565

loop_
_geom_torsion_atom_site_label_1
_geom_torsion_atom_site_label_2
_geom_torsion_atom_site_label_3
_geom_torsion_atom_site_label_4
_geom_torsion
O1 C2 C3 C4 177.6(4)
C7 C2 C3 C4 -0.4(7)
C2 C3 C4 C5 -0.9(7)
C3 C4 C5 O2 -178.4(5)
C3 C4 C5 C6 1.2(7)
O2 C5 C6 C7 179.4(4)
C4 C5 C6 C7 -0.2(6)
O2 C5 C6 C10 0.8(6)
C4 C5 C6 C10 -178.9(4)
C5 C6 C7 C2 -1.1(5)
C10 C6 C7 C2 177.6(3)
C5 C6 C7 C9 -178.1(3)
C10 C6 C7 C9 0.5(5)
C3 C2 C7 C6 1.4(6)
O1 C2 C7 C6 -176.8(3)
C3 C2 C7 C9 178.5(4)
O1 C2 C7 C9 0.3(5)
C6 C7 C9 N1 -57.0(5)
C2 C7 C9 N1 126.0(4)
C7 C6 C10 N2 57.3(5)
C5 C6 C10 N2 -124.1(4)
N2 C13 C14 O5 -34.8(5)
N1 C13 C14 O5 -161.6(4)
C17 C13 C14 O5 80.9(5)
N2 C13 C14 O6 145.1(3)
N1 C13 C14 O6 18.3(4)
C17 C13 C14 O6 -99.2(4)
N2 C13 C17 N3 -117.9(3)
N1 C13 C17 N3 -0.2(3)
C14 C13 C17 N3 122.9(3)
N2 C13 C17 N4 0.5(3)
N1 C13 C17 N4 118.2(3)
C14 C13 C17 N4 -118.7(3)
N2 C13 C17 C18 119.4(3)
N1 C13 C17 C18 -122.8(3)
C14 C13 C17 C18 0.2(4)
N3 C17 C18 O7 145.0(5)
N4 C17 C18 O7 17.1(6)
C13 C17 C18 O7 -97.7(5)
N3 C17 C18 O8 -32.9(5)
N4 C17 C18 O8 -160.8(4)
C13 C17 C18 O8 84.4(4)
N4 C22 C23 C24 -62.7(4)
N4 C22 C23 C28 121.2(4)
C28 C23 C24 C25 2.1(5)
C22 C23 C24 C25 -174.1(3)
C28 C23 C24 C21 -178.6(3)
C22 C23 C24 C21 5.3(5)
N3 C21 C24 C23 55.3(4)
N3 C21 C24 C25 -125.3(3)
C23 C24 C25 C26 -0.5(6)
C21 C24 C25 C26 -179.8(4)
C23 C24 C25 C29 177.9(3)
C21 C24 C25 C29 -1.4(5)
C24 C25 C26 C27 -1.3(7)
C29 C25 C26 C27 -179.8(4)
C25 C26 C27 C28 1.5(7)
C26 C27 C28 C23 0.1(7)
C24 C23 C28 C27 -1.9(6)
C22 C23 C28 C27 174.3(4)
C24 C25 C29 C30 24(9)
C26 C25 C29 C30 -157(9)
O3 C11 N1 C13 -173.2(3)
N3 C11 N1 C13 9.1(3)
O3 C11 N1 C9 -11.2(5)
N3 C11 N1 C9 171.0(2)
N2 C13 N1 C11 105.2(3)
C14 C13 N1 C11 -130.1(3)
C17 C13 N1 C11 -5.3(3)
N2 C13 N1 C9 -56.8(4)
C14 C13 N1 C9 68.0(4)
C17 C13 N1 C9 -167.3(3)
C7 C9 N1 C11 -86.5(4)
C7 C9 N1 C13 73.7(4)
O4 C12 N2 C13 172.2(3)
N4 C12 N2 C13 -9.3(4)
O4 C12 N2 C10 8.9(6)
N4 C12 N2 C10 -172.7(3)
N1 C13 N2 C12 -104.9(3)
C14 C13 N2 C12 128.5(3)
C17 C13 N2 C12 5.3(3)
N1 C13 N2 C10 58.7(4)
C14 C13 N2 C10 -67.8(4)
C17 C13 N2 C10 169.0(3)
C6 C10 N2 C12 85.1(4)
C6 C10 N2 C13 -76.7(4)
O3 C11 N3 C17 173.0(3)
N1 C11 N3 C17 -9.2(3)
O3 C11 N3 C21 10.4(4)
N1 C11 N3 C21 -171.8(3)
N4 C17 N3 C11 -104.6(3)
C18 C17 N3 C11 129.6(3)
C13 C17 N3 C11 5.6(3)
N4 C17 N3 C21 58.0(4)
C18 C17 N3 C21 -67.8(4)
C13 C17 N3 C21 168.3(3)
C24 C21 N3 C11 83.8(4)
C24 C21 N3 C17 -77.2(4)
O4 C12 N4 C17 -171.8(3)
N2 C12 N4 C17 9.7(4)
O4 C12 N4 C22 -13.0(5)
N2 C12 N4 C22 168.5(3)
N3 C17 N4 C12 104.4(3)
C18 C17 N4 C12 -128.3(3)
C13 C17 N4 C12 -6.1(4)
N3 C17 N4 C22 -54.6(4)
C18 C17 N4 C22 72.7(4)
C13 C17 N4 C22 -165.1(3)
C23 C22 N4 C12 -82.3(4)
C23 C22 N4 C17 74.7(4)
C3 C2 O1 C1 6.2(7)
C7 C2 O1 C1 -175.6(4)
C4 C5 O2 C8 15.2(8)
C6 C5 O2 C8 -164.5(6)
O5 C14 O6 C15 -8.5(10)
C13 C14 O6 C15 171.5(8)
O5 C14 O6 C15' 13.1(8)
C13 C14 O6 C15' -166.9(7)
C16 C15 O6 C14 134.5(13)
C16 C15 O6 C15' 69(3)
C16' C15' O6 C14 168.7(10)
C16' C15' O6 C15 -67(3)
O7 C18 O8 C19 6.2(9)
C17 C18 O8 C19 -175.9(6)
O7 C18 O8 C19' -10.3(11)
C17 C18 O8 C19' 167.6(9)
C20 C19 O8 C18 164.4(11)
C20 C19 O8 C19' -44.6(18)
C20' C19' O8 C18 89.6(16)
C20' C19' O8 C19 52.1(17)
